data_7704485
loop_
_publ_author_name
'Bortoluzzi, Marco'
'Castro, Jes\'us'
'Gobbo, Alberto'
'Ferraro, Valentina'
'Pietrobon, Luca'

_publ_section_title
;
 Light harvesting indolyl-substituted phosphoramide ligand for the
 enhancement of Mn(ii) luminescence.
;
_journal_issue 22
_journal_name_full 'Dalton transactions (Cambridge, England : 2003)'
_journal_page_first 7525
_journal_page_last 7534
_journal_paper_doi 10.1039/d0dt01659d
_journal_volume 49
_journal_year 2020
_chemical_formula_sum 'C24 H36 Cl2 Mn N6 O2 P2'
_chemical_formula_weight 628.37
_space_group_crystal_system monoclinic
_space_group_IT_number 14
_space_group_name_Hall '-P 2yn'
_space_group_name_H-M_alt 'P 1 21/n 1'
_atom_sites_solution_hydrogens geom
_audit_creation_method SHELXL-2018/3
_audit_update_record
;
2020-04-28 deposited with the CCDC.	2020-05-20 downloaded from the CCDC.
;
_cell_angle_alpha 90
_cell_angle_beta 99.437(2)
_cell_angle_gamma 90
_cell_formula_units_Z 4
_cell_length_a 10.3500(8)
_cell_length_b 15.7450(13)
_cell_length_c 18.6481(14)
_cell_measurement_reflns_used 9980
_cell_measurement_temperature 100(2)
_cell_measurement_theta_max 26.28
_cell_measurement_theta_min 2.38
_cell_volume 2997.8(4)
_computing_cell_refinement 'Bruker SAINT'
_computing_data_collection 'Bruker APEX3'
_computing_data_reduction 'Bruker SAINT'
_computing_molecular_graphics 'ORTEP3 for Windows (Farrugia, 1997)'
_computing_publication_material 'SHELXL-2018/3 (Sheldrick, 2018)'
_computing_structure_refinement 'SHELXL-2018/3 (Sheldrick, 2018)'
_computing_structure_solution 'SHELXT 2018/2 (Sheldrick, 2018)'
_diffrn_ambient_temperature 100(2)
_diffrn_measured_fraction_theta_full 0.999
_diffrn_measured_fraction_theta_max 0.995
_diffrn_measurement_device_type 'Bruker D8 Venture Photon 100 CMOS'
_diffrn_measurement_method '\f and \w scans'
_diffrn_radiation_monochromator 'Incoatec HeliosTM multilayer optics'
_diffrn_radiation_source 'Incoatec high brillance I\muS microsource'
_diffrn_radiation_type MoK\a
_diffrn_radiation_wavelength 0.71073
_diffrn_reflns_av_R_equivalents 0.0908
_diffrn_reflns_av_unetI/netI 0.0947
_diffrn_reflns_Laue_measured_fraction_full 0.999
_diffrn_reflns_Laue_measured_fraction_max 0.995
_diffrn_reflns_limit_h_max 12
_diffrn_reflns_limit_h_min -12
_diffrn_reflns_limit_k_max 19
_diffrn_reflns_limit_k_min -19
_diffrn_reflns_limit_l_max 23
_diffrn_reflns_limit_l_min -19
_diffrn_reflns_number 25091
_diffrn_reflns_point_group_measured_fraction_full 0.999
_diffrn_reflns_point_group_measured_fraction_max 0.995
_diffrn_reflns_theta_full 25.242
_diffrn_reflns_theta_max 26.456
_diffrn_reflns_theta_min 2.214
_exptl_absorpt_coefficient_mu 0.758
_exptl_absorpt_correction_T_max 0.7425
_exptl_absorpt_correction_T_min 0.6431
_exptl_absorpt_correction_type multi-scan
_exptl_absorpt_process_details 'SADABS-2016/2 (Bruker AXS Inc.)'
_exptl_crystal_colour yellow
_exptl_crystal_density_diffrn 1.392
_exptl_crystal_description prism
_exptl_crystal_F_000 1308
_exptl_crystal_size_max 0.172
_exptl_crystal_size_mid 0.109
_exptl_crystal_size_min 0.047
_refine_diff_density_max 0.390
_refine_diff_density_min -0.425
_refine_diff_density_rms 0.094
_refine_ls_extinction_method none
_refine_ls_goodness_of_fit_ref 1.010
_refine_ls_hydrogen_treatment constr
_refine_ls_matrix_type full
_refine_ls_number_parameters 342
_refine_ls_number_reflns 6164
_refine_ls_number_restraints 0
_refine_ls_restrained_S_all 1.010
_refine_ls_R_factor_all 0.0974
_refine_ls_R_factor_gt 0.0514
_refine_ls_shift/su_max 0.001
_refine_ls_shift/su_mean 0.000
_refine_ls_structure_factor_coef Fsqd
_refine_ls_weighting_details 'w=1/[\s^2^(Fo^2^)+(0.0272P)^2^+3.4641P] where P=(Fo^2^+2Fc^2^)/3'
_refine_ls_weighting_scheme calc
_refine_ls_wR_factor_gt 0.0840
_refine_ls_wR_factor_ref 0.0959
_reflns_Friedel_coverage 0.000
_reflns_number_gt 4240
_reflns_number_total 6164
_reflns_threshold_expression 'I > 2\s(I)'
_cod_data_source_file d0dt01659d3.cif
_cod_data_source_block 32043401_0m_a
_cod_depositor_comments 'Adding full bibliography for 7704484--7704486.cif.'
_cod_original_sg_symbol_H-M 'P 21/n'
_cod_database_code 7704485
_shelx_shelxl_version_number 2018/3
_shelx_space_group_comment
;
The symmetry employed for this shelxl refinement is uniquely defined
by the following loop, which should always be used as a source of
symmetry information in preference to the above space-group names.
They are only intended as comments.
;
_shelx_estimated_absorpt_t_min 0.881
_shelx_estimated_absorpt_t_max 0.965

loop_
_space_group_symop_operation_xyz
'x, y, z'
'-x+1/2, y+1/2, -z+1/2'
'-x, -y, -z'
'x-1/2, -y-1/2, z-1/2'

loop_
_atom_site_label
_atom_site_type_symbol
_atom_site_fract_x
_atom_site_fract_y
_atom_site_fract_z
_atom_site_U_iso_or_equiv
_atom_site_adp_type
_atom_site_occupancy
_atom_site_site_symmetry_order
_atom_site_calc_flag
_atom_site_refinement_flags_posn
_atom_site_refinement_flags_adp
_atom_site_refinement_flags_occupancy
_atom_site_disorder_assembly
_atom_site_disorder_group
Mn Mn 0.68179(5) 0.24440(3) 0.37846(3) 0.00862(12) Uani 1 1 d . . . . .
Cl1 Cl 0.89456(8) 0.20425(5) 0.36720(5) 0.0185(2) Uani 1 1 d . . . . .
Cl2 Cl 0.50440(8) 0.16660(5) 0.31932(5) 0.0193(2) Uani 1 1 d . . . . .
P1 P 0.63146(8) 0.46202(5) 0.34676(5) 0.01017(19) Uani 1 1 d . . . . .
O1 O 0.6452(2) 0.36811(13) 0.34831(12) 0.0141(5) Uani 1 1 d . . . . .
N11 N 0.4804(2) 0.48794(16) 0.30467(14) 0.0100(6) Uani 1 1 d . . . . .
C12 C 0.4509(3) 0.56021(19) 0.26057(17) 0.0121(7) Uani 1 1 d . . . . .
H12 H 0.513673 0.593843 0.241642 0.015 Uiso 1 1 calc R U . . .
C13 C 0.3208(3) 0.57489(19) 0.24903(18) 0.0126(7) Uani 1 1 d . . . . .
H13 H 0.276746 0.619734 0.220942 0.015 Uiso 1 1 calc R U . . .
C14 C 0.1310(3) 0.4923(2) 0.29367(18) 0.0145(7) Uani 1 1 d . . . . .
H14 H 0.062025 0.527945 0.271155 0.017 Uiso 1 1 calc R U . . .
C15 C 0.1045(3) 0.4222(2) 0.33329(19) 0.0157(8) Uani 1 1 d . . . . .
H15 H 0.016652 0.409449 0.338205 0.019 Uiso 1 1 calc R U . . .
C16 C 0.2064(3) 0.3701(2) 0.36620(18) 0.0155(8) Uani 1 1 d . . . . .
H16 H 0.185853 0.322124 0.393154 0.019 Uiso 1 1 calc R U . . .
C17 C 0.3356(3) 0.3855(2) 0.36104(17) 0.0133(7) Uani 1 1 d . . . . .
H17 H 0.404169 0.349610 0.383639 0.016 Uiso 1 1 calc R U . . .
C18 C 0.3603(3) 0.45638(19) 0.32104(17) 0.0100(7) Uani 1 1 d . . . . .
C19 C 0.2608(3) 0.50992(19) 0.28720(17) 0.0107(7) Uani 1 1 d . . . . .
N12 N 0.6439(3) 0.50279(16) 0.42743(14) 0.0123(6) Uani 1 1 d . . . . .
C121 C 0.7558(3) 0.4785(2) 0.48268(19) 0.0236(9) Uani 1 1 d . . . . .
H12A H 0.822077 0.523432 0.487298 0.035 Uiso 1 1 calc R U . . .
H12B H 0.793701 0.425423 0.468114 0.035 Uiso 1 1 calc R U . . .
H12C H 0.726144 0.470306 0.529497 0.035 Uiso 1 1 calc R U . . .
C122 C 0.5787(3) 0.5813(2) 0.44479(18) 0.0181(8) Uani 1 1 d . . . . .
H12D H 0.536927 0.571999 0.487642 0.027 Uiso 1 1 calc R U . . .
H12E H 0.512074 0.597416 0.403411 0.027 Uiso 1 1 calc R U . . .
H12F H 0.643591 0.626914 0.454870 0.027 Uiso 1 1 calc R U . . .
N13 N 0.7354(2) 0.50595(16) 0.30175(15) 0.0125(6) Uani 1 1 d . . . . .
C131 C 0.7908(3) 0.5907(2) 0.3178(2) 0.0188(8) Uani 1 1 d . . . . .
H13A H 0.885607 0.588907 0.318467 0.028 Uiso 1 1 calc R U . . .
H13B H 0.773006 0.609395 0.365357 0.028 Uiso 1 1 calc R U . . .
H13C H 0.750734 0.630633 0.280298 0.028 Uiso 1 1 calc R U . . .
C132 C 0.7498(3) 0.4730(2) 0.22947(18) 0.0192(8) Uani 1 1 d . . . . .
H13D H 0.703326 0.510359 0.191784 0.029 Uiso 1 1 calc R U . . .
H13E H 0.712781 0.415674 0.223413 0.029 Uiso 1 1 calc R U . . .
H13F H 0.842875 0.471098 0.225178 0.029 Uiso 1 1 calc R U . . .
P2 P 0.68299(8) 0.18395(5) 0.55436(5) 0.00960(19) Uani 1 1 d . . . . .
O2 O 0.6705(2) 0.23681(13) 0.48720(11) 0.0118(5) Uani 1 1 d . . . . .
N21 N 0.5556(2) 0.20490(16) 0.59683(14) 0.0098(6) Uani 1 1 d . . . . .
C22 C 0.5616(3) 0.2156(2) 0.67190(18) 0.0141(7) Uani 1 1 d . . . . .
H22 H 0.640272 0.220423 0.705951 0.017 Uiso 1 1 calc R U . . .
C23 C 0.4399(3) 0.21808(19) 0.68900(18) 0.0141(8) Uani 1 1 d . . . . .
H23 H 0.418639 0.225583 0.736249 0.017 Uiso 1 1 calc R U . . .
C24 C 0.2116(3) 0.2057(2) 0.6062(2) 0.0174(8) Uani 1 1 d . . . . .
H24 H 0.159539 0.212926 0.643254 0.021 Uiso 1 1 calc R U . . .
C25 C 0.1537(3) 0.1935(2) 0.5353(2) 0.0177(8) Uani 1 1 d . . . . .
H25 H 0.060831 0.192018 0.523580 0.021 Uiso 1 1 calc R U . . .
C26 C 0.2287(3) 0.18308(19) 0.47974(19) 0.0144(8) Uani 1 1 d . . . . .
H26 H 0.185668 0.173883 0.431319 0.017 Uiso 1 1 calc R U . . .
C27 C 0.3642(3) 0.18596(19) 0.49408(18) 0.0121(7) Uani 1 1 d . . . . .
H27 H 0.415312 0.179606 0.456510 0.014 Uiso 1 1 calc R U . . .
C28 C 0.4218(3) 0.19856(18) 0.56581(18) 0.0102(7) Uani 1 1 d . . . . .
C29 C 0.3488(3) 0.20737(19) 0.62313(18) 0.0113(7) Uani 1 1 d . . . . .
N22 N 0.8158(2) 0.20746(16) 0.60964(15) 0.0120(6) Uani 1 1 d . . . . .
C221 C 0.8624(3) 0.2962(2) 0.61657(19) 0.0177(8) Uani 1 1 d . . . . .
H22A H 0.877629 0.312600 0.667953 0.027 Uiso 1 1 calc R U . . .
H22B H 0.796213 0.333613 0.589390 0.027 Uiso 1 1 calc R U . . .
H22C H 0.944351 0.301143 0.596976 0.027 Uiso 1 1 calc R U . . .
C222 C 0.8856(3) 0.1481(2) 0.6628(2) 0.0224(9) Uani 1 1 d . . . . .
H22D H 0.969900 0.133209 0.648716 0.034 Uiso 1 1 calc R U . . .
H22E H 0.832949 0.096523 0.664234 0.034 Uiso 1 1 calc R U . . .
H22F H 0.900503 0.174662 0.710928 0.034 Uiso 1 1 calc R U . . .
N23 N 0.6739(3) 0.08226(16) 0.53969(15) 0.0133(6) Uani 1 1 d . . . . .
C231 C 0.7620(3) 0.0436(2) 0.49437(19) 0.0206(8) Uani 1 1 d . . . . .
H23A H 0.831898 0.012541 0.525436 0.031 Uiso 1 1 calc R U . . .
H23B H 0.800586 0.088256 0.467960 0.031 Uiso 1 1 calc R U . . .
H23C H 0.712246 0.004296 0.459551 0.031 Uiso 1 1 calc R U . . .
C232 C 0.6167(3) 0.0211(2) 0.58505(18) 0.0162(8) Uani 1 1 d . . . . .
H23D H 0.560784 -0.018933 0.553799 0.024 Uiso 1 1 calc R U . . .
H23E H 0.564122 0.051474 0.615969 0.024 Uiso 1 1 calc R U . . .
H23F H 0.686970 -0.010165 0.615649 0.024 Uiso 1 1 calc R U . . .

loop_
_atom_site_aniso_label
_atom_site_aniso_U_11
_atom_site_aniso_U_22
_atom_site_aniso_U_33
_atom_site_aniso_U_23
_atom_site_aniso_U_13
_atom_site_aniso_U_12
Mn 0.0111(3) 0.0075(2) 0.0074(3) -0.0001(2) 0.00192(19) 0.0000(2)
Cl1 0.0151(4) 0.0259(5) 0.0157(5) 0.0042(4) 0.0061(4) 0.0057(4)
Cl2 0.0194(5) 0.0217(5) 0.0168(5) -0.0077(4) 0.0033(4) -0.0079(4)
P1 0.0125(5) 0.0077(4) 0.0101(5) 0.0005(4) 0.0012(4) 0.0011(4)
O1 0.0169(12) 0.0095(11) 0.0153(13) 0.0009(10) 0.0010(10) 0.0034(10)
N11 0.0102(15) 0.0093(13) 0.0105(15) 0.0020(12) 0.0015(11) 0.0015(11)
C12 0.0169(19) 0.0102(16) 0.0096(18) 0.0019(14) 0.0028(14) -0.0006(14)
C13 0.0174(19) 0.0082(16) 0.0108(18) 0.0018(14) -0.0017(14) 0.0030(14)
C14 0.0159(19) 0.0118(17) 0.0157(19) -0.0038(15) 0.0019(15) 0.0026(15)
C15 0.0096(18) 0.0164(18) 0.022(2) -0.0047(16) 0.0043(15) -0.0036(15)
C16 0.023(2) 0.0128(17) 0.0120(19) -0.0010(15) 0.0061(15) -0.0052(15)
C17 0.0175(19) 0.0129(17) 0.0090(18) 0.0017(15) 0.0010(14) 0.0019(15)
C18 0.0129(18) 0.0101(16) 0.0066(17) -0.0033(14) 0.0004(14) 0.0004(14)
C19 0.0132(18) 0.0100(16) 0.0088(18) -0.0021(14) 0.0019(14) 0.0006(14)
N12 0.0171(16) 0.0099(14) 0.0099(15) 0.0005(12) 0.0016(12) 0.0028(12)
C121 0.028(2) 0.024(2) 0.017(2) -0.0027(17) -0.0022(17) 0.0053(17)
C122 0.029(2) 0.0131(17) 0.0122(19) -0.0004(15) 0.0050(16) 0.0042(16)
N13 0.0125(15) 0.0112(14) 0.0144(16) -0.0016(12) 0.0042(12) 0.0005(12)
C131 0.021(2) 0.0160(18) 0.022(2) -0.0030(16) 0.0094(16) -0.0053(16)
C132 0.019(2) 0.025(2) 0.015(2) -0.0064(16) 0.0072(16) -0.0024(16)
P2 0.0123(5) 0.0090(4) 0.0079(4) 0.0003(4) 0.0030(3) -0.0001(4)
O2 0.0152(12) 0.0112(11) 0.0090(12) 0.0009(10) 0.0020(9) 0.0007(10)
N21 0.0116(15) 0.0096(13) 0.0090(15) -0.0017(12) 0.0039(11) -0.0005(11)
C22 0.022(2) 0.0140(17) 0.0062(18) -0.0033(15) 0.0017(14) -0.0032(15)
C23 0.022(2) 0.0123(17) 0.0100(18) 0.0000(14) 0.0070(15) 0.0008(15)
C24 0.019(2) 0.0115(17) 0.024(2) 0.0027(16) 0.0099(16) 0.0007(15)
C25 0.0145(18) 0.0117(17) 0.027(2) 0.0043(16) 0.0042(16) -0.0007(15)
C26 0.0173(19) 0.0083(16) 0.0163(19) 0.0051(15) -0.0013(15) -0.0021(14)
C27 0.0177(19) 0.0067(16) 0.0117(18) 0.0014(14) 0.0023(14) 0.0011(14)
C28 0.0141(18) 0.0035(15) 0.0135(19) 0.0028(14) 0.0036(14) 0.0010(14)
C29 0.0174(19) 0.0063(15) 0.0110(18) 0.0002(14) 0.0045(14) 0.0016(14)
N22 0.0116(15) 0.0113(14) 0.0128(16) 0.0022(12) 0.0007(12) -0.0014(12)
C221 0.020(2) 0.0126(17) 0.019(2) -0.0013(16) 0.0006(15) -0.0044(15)
C222 0.021(2) 0.023(2) 0.021(2) 0.0069(17) -0.0046(16) -0.0065(16)
N23 0.0175(15) 0.0093(14) 0.0145(16) -0.0017(12) 0.0073(12) 0.0002(12)
C231 0.028(2) 0.0128(17) 0.023(2) -0.0033(16) 0.0104(17) 0.0031(16)
C232 0.021(2) 0.0125(17) 0.0150(19) 0.0010(15) 0.0016(15) -0.0046(15)

loop_
_atom_type_symbol
_atom_type_description
_atom_type_scat_dispersion_real
_atom_type_scat_dispersion_imag
_atom_type_scat_source
C C 0.0033 0.0016 'International Tables Vol C Tables 4.2.6.8 and 6.1.1.4'
H H 0.0000 0.0000 'International Tables Vol C Tables 4.2.6.8 and 6.1.1.4'
N N 0.0061 0.0033 'International Tables Vol C Tables 4.2.6.8 and 6.1.1.4'
O O 0.0106 0.0060 'International Tables Vol C Tables 4.2.6.8 and 6.1.1.4'
P P 0.1023 0.0942 'International Tables Vol C Tables 4.2.6.8 and 6.1.1.4'
Cl Cl 0.1484 0.1585 'International Tables Vol C Tables 4.2.6.8 and 6.1.1.4'
Mn Mn 0.3368 0.7283 'International Tables Vol C Tables 4.2.6.8 and 6.1.1.4'

loop_
_geom_angle_atom_site_label_1
_geom_angle_atom_site_label_2
_geom_angle_atom_site_label_3
_geom_angle
_geom_angle_site_symmetry_1
_geom_angle_site_symmetry_3
_geom_angle_publ_flag
O1 Mn O2 106.80(9) . . ?
O1 Mn Cl2 105.95(7) . . ?
O2 Mn Cl2 105.60(6) . . ?
O1 Mn Cl1 111.59(7) . . ?
O2 Mn Cl1 106.28(6) . . ?
Cl2 Mn Cl1 119.82(4) . . ?
O1 P1 N12 112.54(13) . . ?
O1 P1 N13 111.37(13) . . ?
N12 P1 N13 110.63(14) . . ?
O1 P1 N11 109.26(13) . . ?
N12 P1 N11 105.29(13) . . ?
N13 P1 N11 107.44(14) . . ?
P1 O1 Mn 165.06(15) . . ?
C12 N11 C18 107.1(2) . . ?
C12 N11 P1 124.4(2) . . ?
C18 N11 P1 126.6(2) . . ?
C13 C12 N11 110.3(3) . . ?
C12 C13 C19 107.4(3) . . ?
C15 C14 C19 118.9(3) . . ?
C14 C15 C16 120.2(3) . . ?
C17 C16 C15 122.5(3) . . ?
C16 C17 C18 116.4(3) . . ?
C17 C18 C19 122.7(3) . . ?
C17 C18 N11 129.9(3) . . ?
C19 C18 N11 107.4(3) . . ?
C14 C19 C18 119.3(3) . . ?
C14 C19 C13 133.0(3) . . ?
C18 C19 C13 107.8(3) . . ?
C121 N12 C122 113.7(3) . . ?
C121 N12 P1 118.8(2) . . ?
C122 N12 P1 124.6(2) . . ?
C131 N13 C132 114.4(3) . . ?
C131 N13 P1 123.6(2) . . ?
C132 N13 P1 119.8(2) . . ?
O2 P2 N22 110.76(13) . . ?
O2 P2 N23 114.44(13) . . ?
N22 P2 N23 110.61(14) . . ?
O2 P2 N21 108.66(13) . . ?
N22 P2 N21 107.78(14) . . ?
N23 P2 N21 104.18(13) . . ?
P2 O2 Mn 148.26(13) . . ?
C22 N21 C28 107.3(3) . . ?
C22 N21 P2 125.8(2) . . ?
C28 N21 P2 125.8(2) . . ?
C23 C22 N21 110.4(3) . . ?
C22 C23 C29 107.6(3) . . ?
C25 C24 C29 119.0(3) . . ?
C24 C25 C26 121.4(3) . . ?
C27 C26 C25 121.3(3) . . ?
C26 C27 C28 116.9(3) . . ?
C27 C28 N21 130.0(3) . . ?
C27 C28 C29 123.0(3) . . ?
N21 C28 C29 107.0(3) . . ?
C24 C29 C28 118.3(3) . . ?
C24 C29 C23 134.1(3) . . ?
C28 C29 C23 107.6(3) . . ?
C222 N22 C221 115.3(3) . . ?
C222 N22 P2 123.9(2) . . ?
C221 N22 P2 120.2(2) . . ?
C232 N23 C231 113.9(3) . . ?
C232 N23 P2 124.5(2) . . ?
C231 N23 P2 118.7(2) . . ?

loop_
_geom_bond_atom_site_label_1
_geom_bond_atom_site_label_2
_geom_bond_distance
_geom_bond_site_symmetry_2
_geom_bond_publ_flag
Mn O1 2.045(2) . ?
Mn O2 2.054(2) . ?
Mn Cl2 2.3290(10) . ?
Mn Cl1 2.3334(9) . ?
P1 O1 1.485(2) . ?
P1 N12 1.621(3) . ?
P1 N13 1.624(3) . ?
P1 N11 1.680(3) . ?
N11 C12 1.408(4) . ?
N11 C18 1.418(4) . ?
C12 C13 1.348(4) . ?
C13 C19 1.444(4) . ?
C14 C15 1.380(4) . ?
C14 C19 1.396(4) . ?
C15 C16 1.397(5) . ?
C16 C17 1.378(4) . ?
C17 C18 1.389(4) . ?
C18 C19 1.399(4) . ?
N12 C121 1.469(4) . ?
N12 C122 1.470(4) . ?
N13 C131 1.464(4) . ?
N13 C132 1.474(4) . ?
P2 O2 1.492(2) . ?
P2 N22 1.620(3) . ?
P2 N23 1.624(3) . ?
P2 N21 1.679(3) . ?
N21 C22 1.401(4) . ?
N21 C28 1.413(4) . ?
C22 C23 1.349(4) . ?
C23 C29 1.431(4) . ?
C24 C25 1.373(5) . ?
C24 C29 1.404(4) . ?
C25 C26 1.402(5) . ?
C26 C27 1.385(4) . ?
C27 C28 1.387(4) . ?
C28 C29 1.413(4) . ?
N22 C222 1.464(4) . ?
N22 C221 1.476(4) . ?
N23 C232 1.470(4) . ?
N23 C231 1.473(4) . ?
